data_2228059
loop_
_publ_author_name
'Habermehl, Katja'
'Pantenburg, Ingo'
'Meyer, Gerd'

_publ_section_title
;
 Redetermination of tantalum pentabromide, (TaBr~5~)~2~
;
_journal_coeditor_code WM2384
_journal_issue 9
_journal_name_full 'Acta Crystallographica Section E'
_journal_page_first i67
_journal_paper_doi 10.1107/S1600536810032538
_journal_volume 66
_journal_year 2010
_chemical_formula_iupac 'Ta2 Br10'
_chemical_formula_moiety 'Br10 Ta2'
_chemical_formula_sum 'Br10 Ta2'
_chemical_formula_weight 1161.00
_chemical_name_common 'tantalum pentabromide'
_chemical_name_systematic
;
di-\m-bromido-bis[tetrabromidotantalum(V)]
;
_space_group_IT_number 12
_symmetry_cell_setting monoclinic
_symmetry_space_group_name_Hall '-C 2y'
_symmetry_space_group_name_H-M 'C 1 2/m 1'
_atom_sites_solution_primary direct
_atom_sites_solution_secondary difmap
_audit_creation_method SHELXL-975
_cell_angle_alpha 90.00
_cell_angle_beta 90.716(13)
_cell_angle_gamma 90.00
_cell_formula_units_Z 6
_cell_length_a 19.433(3)
_cell_length_b 18.775(2)
_cell_length_c 6.2034(10)
_cell_measurement_reflns_used 7929
_cell_measurement_temperature 293(2)
_cell_measurement_theta_max 27.07
_cell_measurement_theta_min 2.12
_cell_volume 2263.2(6)
_computing_cell_refinement '<i>X-RED</i> (Stoe & Cie, 2002)'
_computing_data_collection '<i>X-AREA</i> (Stoe & Cie, 2002)'
_computing_data_reduction '<i>X-RED</i> (Stoe & Cie, 2002)'
_computing_molecular_graphics '<i>DIAMOND</i> (Brandenburg, 2005)'
_computing_publication_material '<i>SHELXL97</i> (Sheldrick, 2008)'
_computing_structure_refinement '<i>SHELXL97</i> (Sheldrick, 2008)'
_computing_structure_solution '<i>SIR92</i> (Altomare <i>et al.</i>, 1994)'
_diffrn_ambient_temperature 293(2)
_diffrn_detector_area_resol_mean 0
_diffrn_measured_fraction_theta_full 0.991
_diffrn_measured_fraction_theta_max 0.991
_diffrn_measurement_device_type 'Stoe IPDS 2'
_diffrn_measurement_method oscillation
_diffrn_radiation_monochromator graphite
_diffrn_radiation_source 'fine-focus sealed tube'
_diffrn_radiation_type MoK\a
_diffrn_radiation_wavelength 0.71073
_diffrn_reflns_av_R_equivalents 0.1245
_diffrn_reflns_av_sigmaI/netI 0.0644
_diffrn_reflns_limit_h_max 24
_diffrn_reflns_limit_h_min -24
_diffrn_reflns_limit_k_max 24
_diffrn_reflns_limit_k_min -24
_diffrn_reflns_limit_l_max 7
_diffrn_reflns_limit_l_min -7
_diffrn_reflns_number 17962
_diffrn_reflns_theta_full 27.33
_diffrn_reflns_theta_max 27.33
_diffrn_reflns_theta_min 1.51
_diffrn_standards_decay_% 0
_diffrn_standards_number 0
_exptl_absorpt_coefficient_mu 40.933
_exptl_absorpt_correction_T_max 0.0893
_exptl_absorpt_correction_T_min 0.0140
_exptl_absorpt_correction_type numerical
_exptl_absorpt_process_details
;
(X-SHAPE; Stoe & Cie, 1999)
;
_exptl_crystal_colour orange
_exptl_crystal_density_diffrn 5.111
_exptl_crystal_density_method 'not measured'
_exptl_crystal_description polyhedron
_exptl_crystal_F_000 2976
_exptl_crystal_size_max 0.138
_exptl_crystal_size_mid 0.088
_exptl_crystal_size_min 0.039
_refine_diff_density_max 1.709
_refine_diff_density_min -1.533
_refine_ls_extinction_coef 0.00064(4)
_refine_ls_extinction_expression Fc^*^=kFc[1+0.001xFc^2^\l^3^/sin(2\q)]^-1/4^
_refine_ls_extinction_method '<i>SHELXL97<i> (Sheldrick, 2008)'
_refine_ls_goodness_of_fit_ref 0.949
_refine_ls_matrix_type full
_refine_ls_number_constraints 0
_refine_ls_number_parameters 88
_refine_ls_number_reflns 2605
_refine_ls_number_restraints 0
_refine_ls_restrained_S_all 0.949
_refine_ls_R_factor_all 0.0760
_refine_ls_R_factor_gt 0.0416
_refine_ls_shift/su_max 0.001
_refine_ls_shift/su_mean 0.000
_refine_ls_structure_factor_coef Fsqd
_refine_ls_weighting_details 'calc w=1/[\s^2^(Fo^2^)+(0.0563P)^2^+0.0000P] where P=(Fo^2^+2Fc^2^)/3'
_refine_ls_weighting_scheme calc
_refine_ls_wR_factor_gt 0.0968
_refine_ls_wR_factor_ref 0.1094
_reflns_number_gt 1678
_reflns_number_total 2605
_reflns_threshold_expression I>2\s(I)
_cod_data_source_file wm2384.cif
_cod_data_source_block I
_cod_original_sg_symbol_H-M 'C 2/m'
_cod_database_code 2228059
_cod_database_fobs_code 2228059

loop_
_symmetry_equiv_pos_as_xyz
'x, y, z'
'-x, y, -z'
'x+1/2, y+1/2, z'
'-x+1/2, y+1/2, -z'
'-x, -y, -z'
'x, -y, z'
'-x+1/2, -y+1/2, -z'
'x+1/2, -y+1/2, z'

loop_
_atom_site_type_symbol
_atom_site_label
_atom_site_fract_x
_atom_site_fract_y
_atom_site_fract_z
_atom_site_U_iso_or_equiv
_atom_site_adp_type
_atom_site_calc_flag
_atom_site_refinement_flags
_atom_site_occupancy
_atom_site_disorder_assembly
_atom_site_disorder_group
Ta Ta1 1.0000 0.38934(4) 0.5000 0.0296(2) Uani d S 1 . .
Ta Ta2 0.66677(3) 0.38928(3) 0.97909(7) 0.02938(18) Uani d . 1 . .
Br Br1 0.61422(10) 0.5000 1.2034(3) 0.0326(4) Uani d S 1 . .
Br Br2 0.61078(9) 0.30802(8) 1.2210(2) 0.0430(4) Uani d . 1 . .
Br Br3 0.56469(8) 0.40167(8) 0.7436(2) 0.0406(3) Uani d . 1 . .
Br Br4 0.72279(9) 0.30797(8) 0.7378(2) 0.0430(4) Uani d . 1 . .
Br Br5 0.71903(11) 0.5000 0.7544(3) 0.0321(4) Uani d S 1 . .
Br Br6 0.89789(8) 0.40192(8) 0.7271(2) 0.0421(3) Uani d . 1 . .
Br Br7 0.76900(8) 0.40188(8) 1.2143(2) 0.0415(3) Uani d . 1 . .
Br Br8 1.05614(9) 0.30768(8) 0.7446(2) 0.0451(4) Uani d . 1 . .
Br Br9 1.05245(11) 0.5000 0.7294(3) 0.0323(4) Uani d S 1 . .

loop_
_atom_site_aniso_label
_atom_site_aniso_U_11
_atom_site_aniso_U_22
_atom_site_aniso_U_33
_atom_site_aniso_U_12
_atom_site_aniso_U_13
_atom_site_aniso_U_23
Ta1 0.0289(4) 0.0278(4) 0.0320(4) 0.000 0.0032(3) 0.000
Ta2 0.0292(3) 0.0280(3) 0.0310(3) 0.0002(2) 0.00055(19) -0.00014(18)
Br1 0.0353(11) 0.0314(9) 0.0312(8) 0.000 0.0070(7) 0.000
Br2 0.0464(10) 0.0408(8) 0.0419(7) -0.0076(6) 0.0083(6) 0.0062(5)
Br3 0.0338(8) 0.0460(8) 0.0419(7) -0.0012(6) -0.0074(5) -0.0021(5)
Br4 0.0465(10) 0.0396(7) 0.0431(7) 0.0060(7) 0.0079(6) -0.0087(6)
Br5 0.0343(11) 0.0316(9) 0.0305(8) 0.000 0.0067(7) 0.000
Br6 0.0353(8) 0.0457(8) 0.0455(7) -0.0017(6) 0.0125(6) 0.0023(6)
Br7 0.0349(8) 0.0453(8) 0.0440(7) 0.0008(6) -0.0079(5) 0.0031(6)
Br8 0.0464(10) 0.0400(7) 0.0487(8) 0.0075(7) -0.0038(6) 0.0096(6)
Br9 0.0360(11) 0.0305(8) 0.0303(8) 0.000 -0.0039(7) 0.000

loop_
_atom_type_symbol
_atom_type_description
_atom_type_scat_dispersion_real
_atom_type_scat_dispersion_imag
_atom_type_scat_source
Br Br -0.2901 2.4595 'International Tables Vol C Tables 4.2.6.8 and 6.1.1.4'
Ta Ta -0.7052 6.5227 'International Tables Vol C Tables 4.2.6.8 and 6.1.1.4'

loop_
_geom_angle_atom_site_label_1
_geom_angle_atom_site_label_2
_geom_angle_atom_site_label_3
_geom_angle_site_symmetry_1
_geom_angle_site_symmetry_3
_geom_angle
_geom_angle_publ_flag
Br8 Ta1 Br8 2_756 . 100.93(9) ?
Br8 Ta1 Br6 2_756 . 93.41(6) ?
Br8 Ta1 Br6 . . 93.60(6) ?
Br8 Ta1 Br6 2_756 2_756 93.60(6) ?
Br8 Ta1 Br6 . 2_756 93.41(6) ?
Br6 Ta1 Br6 . 2_756 168.98(8) ?
Br8 Ta1 Br9 2_756 . 169.48(6) ?
Br8 Ta1 Br9 . . 89.59(5) ?
Br6 Ta1 Br9 . . 85.78(6) ?
Br6 Ta1 Br9 2_756 . 85.77(6) ?
Br8 Ta1 Br9 2_756 5_766 89.59(5) ?
Br8 Ta1 Br9 . 5_766 169.48(6) ?
Br6 Ta1 Br9 . 5_766 85.77(6) ?
Br6 Ta1 Br9 2_756 5_766 85.78(6) ?
Br9 Ta1 Br9 . 5_766 79.90(6) ?
Br4 Ta2 Br2 . . 101.35(6) ?
Br4 Ta2 Br3 . . 93.34(6) ?
Br2 Ta2 Br3 . . 93.59(6) ?
Br4 Ta2 Br7 . . 93.53(6) ?
Br2 Ta2 Br7 . . 93.39(6) ?
Br3 Ta2 Br7 . . 169.06(5) ?
Br4 Ta2 Br5 . . 89.51(5) ?
Br2 Ta2 Br5 . . 169.14(5) ?
Br3 Ta2 Br5 . . 85.79(6) ?
Br7 Ta2 Br5 . . 85.77(6) ?
Br4 Ta2 Br1 . . 169.22(5) ?
Br2 Ta2 Br1 . . 89.43(5) ?
Br3 Ta2 Br1 . . 85.76(6) ?
Br7 Ta2 Br1 . . 85.90(6) ?
Br5 Ta2 Br1 . . 79.71(4) ?
Ta2 Br1 Ta2 . 6_565 100.26(6) ?
Ta2 Br5 Ta2 . 6_565 100.31(6) ?
Ta1 Br9 Ta1 . 5_766 100.10(6) ?

loop_
_geom_bond_atom_site_label_1
_geom_bond_atom_site_label_2
_geom_bond_site_symmetry_2
_geom_bond_distance
_geom_bond_publ_flag
Ta1 Br8 2_756 2.4087(15) ?
Ta1 Br8 . 2.4087(15) ?
Ta1 Br6 . 2.4591(14) ?
Ta1 Br6 2_756 2.4591(14) ?
Ta1 Br9 . 2.7100(13) ?
Ta1 Br9 5_766 2.7100(13) ?
Ta2 Br4 . 2.4075(14) ?
Ta2 Br2 . 2.4092(15) ?
Ta2 Br3 . 2.4598(16) ?
Ta2 Br7 . 2.4613(17) ?
Ta2 Br5 . 2.7075(12) ?
Ta2 Br1 . 2.7084(12) ?
Br1 Ta2 6_565 2.7084(12) ?
Br5 Ta2 6_565 2.7075(12) ?
Br9 Ta1 5_766 2.7100(13) ?
